data_2312470
loop_
_publ_author_name
'Decato, Daniel'
'Palatinus, Luk&#xe1;&#x161;'
'Stierle, Andrea'
'Stierle, Donald'

_publ_section_title
;
 Absolute structure determination of Berkecoumarin by X-ray and electron
 diffraction.
;
_journal_coeditor_code YP3233
_journal_issue 5
_journal_name_full 'Acta crystallographica. Section C, Structural chemistry'
_journal_paper_doi 10.1107/S2053229624003061
_journal_volume 80
_journal_year 2024
_chemical_absolute_configuration ad
_chemical_formula_iupac 'C13 H14 O5'
_chemical_formula_moiety 'C13 H14 O5'
_chemical_formula_sum 'C13 H14 O5'
_chemical_formula_weight 250.24
_chemical_name_common
;
Berkecoumarin
;
_chemical_name_systematic
;
(<i>S</i>)-8-Hydroxy-3-(2-hydroxypropyl)-6-methoxy-2<i>H</i>-chromen-2-one
;
_space_group_crystal_system orthorhombic
_space_group_IT_number 19
_space_group_name_Hall 'P 2ac 2ab'
_space_group_name_H-M_alt 'P 21 21 21'
_atom_sites_solution_hydrogens mixed
_atom_sites_solution_primary dual
_audit_creation_method
;
Olex2 1.5
(compiled 2023.08.24 svn.re1ec1418 for OlexSys, GUI svn.r6817)
;
_cell_angle_alpha 90
_cell_angle_beta 90
_cell_angle_gamma 90
_cell_formula_units_Z 4
_cell_length_a 4.9524(2)
_cell_length_b 11.0302(4)
_cell_length_c 20.9007(7)
_cell_measurement_reflns_used 7488
_cell_measurement_temperature 100
_cell_measurement_theta_max 57.679
_cell_measurement_theta_min 4.231
_cell_volume 1141.72(7)
_computing_cell_refinement
;
SAINT (Bruker, 2015)
;
_computing_data_collection
;
APEX4 (Bruker, 2021)
;
_computing_data_reduction
;
SAINT (Bruker, 2015)
;
_computing_molecular_graphics
;
OLEX2 (Dolomanov <i>et al.</i>,  2009)
;
_computing_publication_material
;
OLEX2 (Dolomanov <i>et al.</i>,  2009)
;
_computing_structure_refinement
;
SHELXL2019 (Sheldrick, 2015<i>a</i>)
;
_computing_structure_solution
;
SHELXT2018 (Sheldrick, 2015<i>b</i>)
;
_diffrn_ambient_temperature 100
_diffrn_detector 'Bruker Photon-100 area detector'
_diffrn_detector_area_resol_mean 10.5
_diffrn_measured_fraction_theta_full 0.991
_diffrn_measured_fraction_theta_max 0.991
_diffrn_measurement_device 'Fixed Chi three-circle'
_diffrn_measurement_device_type 'Bruker D8 VENTURE Duo'
_diffrn_measurement_method '\w and \f scans'
_diffrn_radiation_monochromator 'Double Bounce Multilayer Mirror'
_diffrn_radiation_probe x-ray
_diffrn_radiation_type CuK\a
_diffrn_radiation_wavelength 1.54178
_diffrn_reflns_av_R_equivalents 0.0531
_diffrn_reflns_av_unetI/netI 0.0353
_diffrn_reflns_limit_h_max 5
_diffrn_reflns_limit_h_min -5
_diffrn_reflns_limit_k_max 10
_diffrn_reflns_limit_k_min -12
_diffrn_reflns_limit_l_max 19
_diffrn_reflns_limit_l_min -22
_diffrn_reflns_number 9121
_diffrn_reflns_theta_full 57.822
_diffrn_reflns_theta_max 57.822
_diffrn_reflns_theta_min 4.230
_diffrn_source 'microfocus sealed X-ray tube'
_diffrn_source_current 1.0
_diffrn_source_power 0.05
_diffrn_source_voltage 50.0
_diffrn_standards_number 0
_exptl_absorpt_coefficient_mu 0.945
_exptl_absorpt_correction_T_max 0.7514
_exptl_absorpt_correction_T_min 0.5473
_exptl_absorpt_correction_type multi-scan
_exptl_absorpt_process_details
;
(SADABS; Krause <i>et al.</i>,  2015)
;
_exptl_crystal_colour colourless
_exptl_crystal_density_diffrn 1.456
_exptl_crystal_description needle
_exptl_crystal_F_000 528
_exptl_crystal_size_max 0.54
_exptl_crystal_size_mid 0.04
_exptl_crystal_size_min 0.02
_refine_diff_density_max 0.138
_refine_diff_density_min -0.200
_refine_ls_abs_structure_details
;
Flack <i>x</i> determined using 555 quotients [(I+)-(I-)]/[(I+)+(I-)]
(Parsons <i>et al.</i>, 2013)
;
_refine_ls_abs_structure_Flack 0.01(11)
_refine_ls_extinction_method none
_refine_ls_goodness_of_fit_ref 1.065
_refine_ls_hydrogen_treatment mixed
_refine_ls_matrix_type full
_refine_ls_number_parameters 173
_refine_ls_number_reflns 1575
_refine_ls_number_restraints 0
_refine_ls_restrained_S_all 1.065
_refine_ls_R_factor_all 0.0322
_refine_ls_R_factor_gt 0.0272
_refine_ls_shift/su_max 0.000
_refine_ls_shift/su_mean 0.000
_refine_ls_structure_factor_coef Fsqd
_refine_ls_weighting_details 'w=1/[\s^2^(Fo^2^)+(0.0336P)^2^+0.1948P] where P=(Fo^2^+2Fc^2^)/3'
_refine_ls_weighting_scheme calc
_refine_ls_wR_factor_gt 0.0639
_refine_ls_wR_factor_ref 0.0671
_reflns_number_gt 1463
_reflns_number_total 1575
_reflns_threshold_expression 'I > 2\s(I)'
_cod_data_source_file yp3233.cif
_cod_data_source_block I
_cod_database_code 2312470
_shelx_space_group_comment
;
The symmetry employed for this shelxl refinement is uniquely defined
by the following loop, which should always be used as a source of
symmetry information in preference to the above space-group names.
They are only intended as comments.
;
_shelx_estimated_absorpt_t_min 0.629
_shelx_estimated_absorpt_t_max 0.981

loop_
_space_group_symop_operation_xyz
'x, y, z'
'-x+1/2, -y, z+1/2'
'-x, y+1/2, -z+1/2'
'x+1/2, -y+1/2, -z'

loop_
_atom_site_type_symbol
_atom_site_label
_atom_site_fract_x
_atom_site_fract_y
_atom_site_fract_z
_atom_site_U_iso_or_equiv
_atom_site_adp_type
_atom_site_calc_flag
_atom_site_occupancy
_atom_site_disorder_assembly
_atom_site_disorder_group
O O1 -0.0901(3) 0.68560(16) 0.53504(8) 0.0208(5) Uani d 1 . .
O O2 0.9293(4) 0.89438(16) 0.77962(8) 0.0206(5) Uani d 1 . .
O O3 0.2545(4) 1.03245(16) 0.64010(10) 0.0223(5) Uani d 1 . .
H H3 0.193(8) 1.011(3) 0.602(2) 0.075(14) Uiso d 1 . .
O O4 0.1590(3) 0.80255(15) 0.59658(8) 0.0177(5) Uani d 1 . .
O O5 0.5982(4) 0.48285(17) 0.48453(9) 0.0199(5) Uani d 1 . .
H H5 0.678(8) 0.553(4) 0.5006(19) 0.087(15) Uiso d 1 . .
C C1 0.1003(5) 0.6908(2) 0.57172(12) 0.0174(6) Uani d 1 . .
C C2 0.2688(5) 0.5891(2) 0.59160(12) 0.0166(6) Uani d 1 . .
C C3 0.4620(5) 0.6062(2) 0.63590(13) 0.0176(6) Uani d 1 . .
H H3A 0.566858 0.538836 0.649420 0.021 Uiso calc 1 . .
C C4 0.5149(5) 0.7233(2) 0.66349(12) 0.0161(6) Uani d 1 . .
C C5 0.7124(5) 0.7443(2) 0.71054(12) 0.0171(6) Uani d 1 . .
H H5A 0.818838 0.679459 0.726600 0.021 Uiso calc 1 . .
C C6 0.7489(5) 0.8616(2) 0.73308(13) 0.0172(6) Uani d 1 . .
C C7 0.5964(5) 0.9571(2) 0.70827(12) 0.0188(6) Uani d 1 . .
H H7 0.627148 1.037060 0.723494 0.023 Uiso calc 1 . .
C C8 0.4029(5) 0.9379(2) 0.66229(12) 0.0164(6) Uani d 1 . .
C C9 0.3617(5) 0.8193(2) 0.64084(13) 0.0168(6) Uani d 1 . .
C C10 0.2179(5) 0.4709(2) 0.55813(12) 0.0183(6) Uani d 1 . .
H H10A 0.022496 0.452254 0.559819 0.022 Uiso calc 1 . .
H H10B 0.315241 0.405419 0.580856 0.022 Uiso calc 1 . .
C C11 0.3097(5) 0.4737(3) 0.48815(13) 0.0176(6) Uani d 1 . .
H H11 0.226567 0.545180 0.466251 0.021 Uiso calc 1 . .
C C12 0.2325(5) 0.3592(2) 0.45283(13) 0.0212(6) Uani d 1 . .
H H12A 0.287804 0.365924 0.407951 0.032 Uiso calc 1 . .
H H12B 0.036456 0.347856 0.455119 0.032 Uiso calc 1 . .
H H12C 0.323150 0.289612 0.472531 0.032 Uiso calc 1 . .
C C13 1.0813(5) 0.7985(2) 0.80812(13) 0.0224(7) Uani d 1 . .
H H13A 1.195986 0.760465 0.775614 0.034 Uiso calc 1 . .
H H13B 0.957553 0.737936 0.825908 0.034 Uiso calc 1 . .
H H13C 1.194728 0.831385 0.842411 0.034 Uiso calc 1 . .

loop_
_atom_site_aniso_label
_atom_site_aniso_U_11
_atom_site_aniso_U_22
_atom_site_aniso_U_33
_atom_site_aniso_U_12
_atom_site_aniso_U_13
_atom_site_aniso_U_23
O1 0.0183(10) 0.0227(11) 0.0215(11) -0.0018(9) -0.0009(9) -0.0013(8)
O2 0.0214(10) 0.0198(11) 0.0205(10) 0.0014(8) -0.0081(9) -0.0011(8)
O3 0.0253(11) 0.0192(11) 0.0223(12) 0.0044(9) -0.0053(9) -0.0022(9)
O4 0.0185(10) 0.0171(11) 0.0175(10) 0.0003(7) -0.0027(8) -0.0011(9)
O5 0.0179(10) 0.0213(11) 0.0206(11) -0.0027(8) 0.0020(8) -0.0013(9)
C1 0.0167(14) 0.0201(16) 0.0154(15) -0.0027(12) 0.0042(12) -0.0013(12)
C2 0.0171(14) 0.0177(15) 0.0149(15) -0.0013(12) 0.0057(11) 0.0010(12)
C3 0.0188(15) 0.0166(16) 0.0173(15) 0.0026(12) 0.0046(12) 0.0032(13)
C4 0.0169(13) 0.0180(17) 0.0135(15) -0.0003(11) 0.0051(11) 0.0010(12)
C5 0.0170(13) 0.0192(16) 0.0150(15) 0.0025(12) 0.0007(11) 0.0027(12)
C6 0.0135(14) 0.0237(17) 0.0145(15) -0.0012(11) 0.0026(12) -0.0013(12)
C7 0.0190(14) 0.0174(15) 0.0200(15) -0.0008(12) 0.0019(12) -0.0026(12)
C8 0.0148(14) 0.0170(17) 0.0175(15) 0.0017(11) 0.0026(12) 0.0009(11)
C9 0.0145(15) 0.0230(16) 0.0128(14) -0.0012(12) 0.0014(11) -0.0006(12)
C10 0.0178(14) 0.0175(15) 0.0196(16) -0.0018(12) 0.0013(12) -0.0003(12)
C11 0.0152(14) 0.0191(15) 0.0186(15) 0.0005(11) -0.0011(12) -0.0002(12)
C12 0.0214(15) 0.0199(16) 0.0224(16) -0.0014(11) -0.0016(13) -0.0020(12)
C13 0.0209(14) 0.0265(17) 0.0199(15) 0.0027(13) -0.0058(13) 0.0016(13)

loop_
_atom_type_symbol
_atom_type_description
_atom_type_scat_dispersion_real
_atom_type_scat_dispersion_imag
_atom_type_scat_source
C C 0.0181 0.0091 'International Tables Vol C Tables 4.2.6.8 and 6.1.1.4'
H H 0.0000 0.0000 'International Tables Vol C Tables 4.2.6.8 and 6.1.1.4'
O O 0.0492 0.0322 'International Tables Vol C Tables 4.2.6.8 and 6.1.1.4'

loop_
_geom_angle_atom_site_label_1
_geom_angle_atom_site_label_2
_geom_angle_atom_site_label_3
_geom_angle_site_symmetry_1
_geom_angle_site_symmetry_3
_geom_angle
_geom_angle_publ_flag
C6 O2 C13 . . 116.4(2) ?
C8 O3 H3 . . 107(3) ?
C1 O4 C9 . . 122.0(2) ?
C11 O5 H5 . . 118(3) ?
O1 C1 O4 . . 116.5(2) ?
O1 C1 C2 . . 125.9(2) ?
O4 C1 C2 . . 117.6(2) ?
C1 C2 C10 . . 116.0(2) ?
C3 C2 C1 . . 119.7(2) ?
C3 C2 C10 . . 124.2(2) ?
C2 C3 H3A . . 118.9 ?
C2 C3 C4 . . 122.1(2) ?
C4 C3 H3A . . 118.9 ?
C5 C4 C3 . . 123.7(2) ?
C9 C4 C3 . . 116.7(2) ?
C9 C4 C5 . . 119.6(2) ?
C4 C5 H5A . . 120.6 ?
C6 C5 C4 . . 118.8(2) ?
C6 C5 H5A . . 120.6 ?
O2 C6 C5 . . 124.9(2) ?
O2 C6 C7 . . 114.7(2) ?
C5 C6 C7 . . 120.4(2) ?
C6 C7 H7 . . 119.3 ?
C8 C7 C6 . . 121.4(3) ?
C8 C7 H7 . . 119.3 ?
O3 C8 C7 . . 119.9(2) ?
O3 C8 C9 . . 122.0(2) ?
C7 C8 C9 . . 118.1(2) ?
O4 C9 C4 . . 121.7(2) ?
O4 C9 C8 . . 116.6(2) ?
C4 C9 C8 . . 121.7(2) ?
C2 C10 H10A . . 109.2 ?
C2 C10 H10B . . 109.2 ?
C2 C10 C11 . . 112.2(2) ?
H10A C10 H10B . . 107.9 ?
C11 C10 H10A . . 109.2 ?
C11 C10 H10B . . 109.2 ?
O5 C11 C10 . . 110.3(2) ?
O5 C11 H11 . . 109.3 ?
O5 C11 C12 . . 106.5(2) ?
C10 C11 H11 . . 109.3 ?
C12 C11 C10 . . 112.0(2) ?
C12 C11 H11 . . 109.3 ?
C11 C12 H12A . . 109.5 ?
C11 C12 H12B . . 109.5 ?
C11 C12 H12C . . 109.5 ?
H12A C12 H12B . . 109.5 ?
H12A C12 H12C . . 109.5 ?
H12B C12 H12C . . 109.5 ?
O2 C13 H13A . . 109.5 ?
O2 C13 H13B . . 109.5 ?
O2 C13 H13C . . 109.5 ?
H13A C13 H13B . . 109.5 ?
H13A C13 H13C . . 109.5 ?
H13B C13 H13C . . 109.5 ?

loop_
_geom_bond_atom_site_label_1
_geom_bond_atom_site_label_2
_geom_bond_site_symmetry_2
_geom_bond_distance
_geom_bond_publ_flag
O1 C1 . 1.217(3) ?
O2 C6 . 1.369(3) ?
O2 C13 . 1.428(3) ?
O3 H3 . 0.88(4) ?
O3 C8 . 1.358(3) ?
O4 C1 . 1.369(3) ?
O4 C9 . 1.378(3) ?
O5 H5 . 0.93(4) ?
O5 C11 . 1.434(3) ?
C1 C2 . 1.459(4) ?
C2 C3 . 1.344(4) ?
C2 C10 . 1.501(4) ?
C3 H3A . 0.9500 ?
C3 C4 . 1.439(4) ?
C4 C5 . 1.406(3) ?
C4 C9 . 1.386(4) ?
C5 H5A . 0.9500 ?
C5 C6 . 1.389(4) ?
C6 C7 . 1.396(4) ?
C7 H7 . 0.9500 ?
C7 C8 . 1.374(4) ?
C8 C9 . 1.397(4) ?
C10 H10A . 0.9900 ?
C10 H10B . 0.9900 ?
C10 C11 . 1.532(4) ?
C11 H11 . 1.0000 ?
C11 C12 . 1.512(4) ?
C12 H12A . 0.9800 ?
C12 H12B . 0.9800 ?
C12 H12C . 0.9800 ?
C13 H13A . 0.9800 ?
C13 H13B . 0.9800 ?
C13 H13C . 0.9800 ?

loop_
_geom_hbond_atom_site_label_D
_geom_hbond_atom_site_label_H
_geom_hbond_atom_site_label_A
_geom_hbond_site_symmetry_A
_geom_hbond_distance_DH
_geom_hbond_distance_HA
_geom_hbond_distance_DA
_geom_hbond_angle_DHA
_geom_hbond_publ_flag
O3 H3 O5 4_466 0.88(4) 1.87(4) 2.723(3) 161(4) yes
O5 H5 O1 1_655 0.93(4) 2.00(4) 2.915(3) 170(4) yes

loop_
_geom_torsion_atom_site_label_1
_geom_torsion_atom_site_label_2
_geom_torsion_atom_site_label_3
_geom_torsion_atom_site_label_4
_geom_torsion_site_symmetry_1
_geom_torsion_site_symmetry_2
_geom_torsion_site_symmetry_3
_geom_torsion_site_symmetry_4
_geom_torsion
_geom_torsion_publ_flag
O1 C1 C2 C3 . . . . -175.5(2) ?
O1 C1 C2 C10 . . . . 6.7(4) ?
O2 C6 C7 C8 . . . . -178.5(2) ?
O3 C8 C9 O4 . . . . -1.0(4) ?
O3 C8 C9 C4 . . . . 179.7(2) ?
O4 C1 C2 C3 . . . . 4.1(4) ?
O4 C1 C2 C10 . . . . -173.7(2) ?
C1 O4 C9 C4 . . . . -1.1(3) ?
C1 O4 C9 C8 . . . . 179.6(2) ?
C1 C2 C3 C4 . . . . -1.9(4) ?
C1 C2 C10 C11 . . . . 70.1(3) ?
C2 C3 C4 C5 . . . . 179.1(2) ?
C2 C3 C4 C9 . . . . -1.8(4) ?
C2 C10 C11 O5 . . . . 67.3(3) ?
C2 C10 C11 C12 . . . . -174.2(2) ?
C3 C2 C10 C11 . . . . -107.6(3) ?
C3 C4 C5 C6 . . . . 179.0(2) ?
C3 C4 C9 O4 . . . . 3.3(3) ?
C3 C4 C9 C8 . . . . -177.4(2) ?
C4 C5 C6 O2 . . . . 178.5(2) ?
C4 C5 C6 C7 . . . . -1.5(4) ?
C5 C4 C9 O4 . . . . -177.5(2) ?
C5 C4 C9 C8 . . . . 1.7(4) ?
C5 C6 C7 C8 . . . . 1.5(4) ?
C6 C7 C8 O3 . . . . 178.7(2) ?
C6 C7 C8 C9 . . . . 0.1(4) ?
C7 C8 C9 O4 . . . . 177.5(2) ?
C7 C8 C9 C4 . . . . -1.7(4) ?
C9 O4 C1 O1 . . . . 177.0(2) ?
C9 O4 C1 C2 . . . . -2.7(3) ?
C9 C4 C5 C6 . . . . -0.1(3) ?
C10 C2 C3 C4 . . . . 175.7(2) ?
C13 O2 C6 C5 . . . . -2.6(4) ?
C13 O2 C6 C7 . . . . 177.5(2) ?
